data_7719523
loop_
_publ_author_name
'Roy, Indrajit'
'Karthikeyan, L.'
'Deb, Sourav'
'Rathnam, Sharan Shanmuga Vuppaladadium'
'Jangra, Jitender'
'Patra, Snehashish'
'Roy, Anindya'
'Maji, Somnath'

_publ_section_title
;
 Structurally Modified Dipyrazinylpyridine-Based Homoleptic Cu(II)
 Complexes: Comparative Cytotoxic Evaluation in Breast Cancer Cell Lines
;
_journal_name_full 'Dalton Transactions'
_journal_paper_doi 10.1039/D5DT01877C
_journal_year 2025
_chemical_formula_moiety 'C42 H36 Cu N12, 2(Cl O4), C2 H3 N, 1[H2O], 1[C2H3N]'
_chemical_formula_sum 'C46 H44 Cl2 Cu N14 O9'
_chemical_formula_weight 1071.39
_chemical_name_systematic 'NMe2TPZ-Cu dimer'
_space_group_crystal_system triclinic
_space_group_IT_number 2
_space_group_name_Hall '-P 1'
_space_group_name_H-M_alt 'P -1'
_atom_sites_solution_hydrogens geom
_atom_sites_solution_primary dual
_audit_creation_date 2024-05-02
_audit_creation_method
;
Olex2 1.5
(compiled 2024.02.16 svn.r378c4104 for OlexSys, GUI svn.r6928)
;
_audit_update_record
;
2025-05-13 deposited with the CCDC.	2025-09-30 downloaded from the CCDC.
;
_cell_angle_alpha 82.128(7)
_cell_angle_beta 73.421(7)
_cell_angle_gamma 89.980(8)
_cell_formula_units_Z 2
_cell_length_a 10.742(3)
_cell_length_b 15.243(4)
_cell_length_c 15.742(4)
_cell_measurement_reflns_used 9959
_cell_measurement_temperature 173(2)
_cell_measurement_theta_max 25.959
_cell_measurement_theta_min 2.396
_cell_volume 2445.1(11)
_computing_cell_refinement 'SAINT V8.40B (?, 2016)'
_computing_data_reduction 'SAINT V8.40B (?, 2016)'
_computing_molecular_graphics 'Olex2 1.5 (Dolomanov et al., 2009)'
_computing_publication_material 'Olex2 1.5 (Dolomanov et al., 2009)'
_computing_structure_refinement 'SHELXL 2019/3 (Sheldrick, 2015)'
_computing_structure_solution 'SHELXT 2018/2 (Sheldrick, 2018)'
_diffrn_ambient_temperature 173.00
_diffrn_measured_fraction_theta_full 0.997
_diffrn_measured_fraction_theta_max 0.998
_diffrn_measurement_device_type 'Bruker apex photon IV'
_diffrn_radiation_type MoK\a
_diffrn_radiation_wavelength 0.71073
_diffrn_reflns_av_R_equivalents 0.1077
_diffrn_reflns_av_unetI/netI 0.0826
_diffrn_reflns_Laue_measured_fraction_full 0.997
_diffrn_reflns_Laue_measured_fraction_max 0.998
_diffrn_reflns_limit_h_max 13
_diffrn_reflns_limit_h_min -13
_diffrn_reflns_limit_k_max 19
_diffrn_reflns_limit_k_min -19
_diffrn_reflns_limit_l_max 19
_diffrn_reflns_limit_l_min -19
_diffrn_reflns_number 55194
_diffrn_reflns_point_group_measured_fraction_full 0.997
_diffrn_reflns_point_group_measured_fraction_max 0.998
_diffrn_reflns_theta_full 25.242
_diffrn_reflns_theta_max 26.727
_diffrn_reflns_theta_min 1.980
_diffrn_source_current 1.4
_diffrn_source_power 0.07
_diffrn_source_voltage 50.0
_exptl_absorpt_coefficient_mu 0.626
_exptl_absorpt_correction_T_max 0.7455
_exptl_absorpt_correction_T_min 0.5524
_exptl_absorpt_correction_type multi-scan
_exptl_absorpt_process_details
;
SADABS-2016/2 (Bruker,2016/2) was used for absorption correction.
wR2(int) was 0.1167 before and 0.0915 after correction.
The Ratio of minimum to maximum transmission is 0.7410.
The \l/2 correction factor is Not present.
;
_exptl_crystal_colour 'metallic dark brown'
_exptl_crystal_colour_lustre metallic
_exptl_crystal_colour_modifier dark
_exptl_crystal_colour_primary brown
_exptl_crystal_density_diffrn 1.455
_exptl_crystal_description cube
_exptl_crystal_F_000 1106
_exptl_crystal_size_max 0.06
_exptl_crystal_size_mid 0.021
_exptl_crystal_size_min 0.012
_refine_diff_density_max 0.422
_refine_diff_density_min -0.630
_refine_diff_density_rms 0.066
_refine_ls_extinction_coef 0.0062(13)
_refine_ls_extinction_expression Fc^*^=kFc[1+0.001xFc^2^\l^3^/sin(2\q)]^-1/4^
_refine_ls_extinction_method 'SHELXL-2019/2 (Sheldrick 2019)'
_refine_ls_goodness_of_fit_ref 1.081
_refine_ls_hydrogen_treatment constr
_refine_ls_matrix_type full
_refine_ls_number_parameters 619
_refine_ls_number_reflns 10370
_refine_ls_number_restraints 0
_refine_ls_restrained_S_all 1.081
_refine_ls_R_factor_all 0.1205
_refine_ls_R_factor_gt 0.0621
_refine_ls_shift/su_max 0.001
_refine_ls_shift/su_mean 0.000
_refine_ls_structure_factor_coef Fsqd
_refine_ls_weighting_details 'w=1/[\s^2^(Fo^2^)+(0.0969P)^2^] where P=(Fo^2^+2Fc^2^)/3'
_refine_ls_weighting_scheme calc
_refine_ls_wR_factor_gt 0.1655
_refine_ls_wR_factor_ref 0.1973
_reflns_Friedel_coverage 0.000
_reflns_number_gt 5684
_reflns_number_total 10370
_reflns_threshold_expression 'I > 2\s(I)'
_cod_data_source_file d5dt01877c2.cif
_cod_data_source_block mo_snm_ir_nme2tpzcudimer_a
_cod_original_cell_volume 2445.2(11)
_cod_database_code 7719523
_shelx_shelxl_version_number 2019/3
_shelx_space_group_comment
;
The symmetry employed for this shelxl refinement is uniquely defined
by the following loop, which should always be used as a source of
symmetry information in preference to the above space-group names.
They are only intended as comments.
;
_shelx_estimated_absorpt_t_max 0.993
_shelx_estimated_absorpt_t_min 0.963
_olex2_refinement_description
;
1. Fixed Uiso
 At 1.2 times of:
  All C(H) groups
 At 1.5 times of:
  All C(H,H,H) groups
2.a Aromatic/amide H refined with riding coordinates:
 C33(H33), C2(H2), C23(H23), C19(H19), C40(H40), C42(H42), C13(H13), C30(H30),
 C27(H27), C26(H26), C36(H36), C16(H16), C41(H41), C9(H9), C29(H29), C12(H12),
 C38(H38), C14(H14), C11(H11), C37(H37), C15(H15), C8(H8), C5(H5), C6(H6)
2.b Idealised Me refined as rotating group:
 C44(H44A,H44B,H44C), C43(H43A,H43B,H43C), C46(H46A,H46B,H46C), C21(H21A,H21B,
 H21C), C20(H20A,H20B,H20C)
;
_smtbx_masks_void_probe_radius 1.2
_smtbx_masks_void_truncation_radius 1.2
_olex2_exptl_crystal_mounting_method 'using a nylon loop'
_olex2_submission_special_instructions 'No special instructions were received'

loop_
_space_group_symop_operation_xyz
'x, y, z'
'-x, -y, -z'

loop_
_atom_site_label
_atom_site_type_symbol
_atom_site_fract_x
_atom_site_fract_y
_atom_site_fract_z
_atom_site_U_iso_or_equiv
_atom_site_adp_type
_atom_site_occupancy
_atom_site_site_symmetry_order
_atom_site_calc_flag
_atom_site_refinement_flags_posn
_atom_site_refinement_flags_adp
_atom_site_refinement_flags_occupancy
_atom_site_disorder_assembly
_atom_site_disorder_group
Cu1 Cu 0.67690(4) 0.33460(3) 0.31248(3) 0.0497(2) Uani 1 1 d . . . . .
Cl2 Cl 0.44603(12) -0.14829(7) 0.31560(7) 0.0703(3) Uani 1 1 d . . . . .
Cl1 Cl 1.20040(13) 0.28054(10) 0.06521(9) 0.0917(4) Uani 1 1 d . . . . .
N5 N 0.5309(3) 0.25408(19) 0.37933(18) 0.0451(7) Uani 1 1 d . . . . .
N1 N 0.8203(3) 0.42300(19) 0.24713(19) 0.0455(7) Uani 1 1 d . . . . .
N4 N 0.7473(3) 0.20988(19) 0.27798(19) 0.0478(7) Uani 1 1 d . . . . .
N2 N 0.7984(3) 0.33635(19) 0.4082(2) 0.0508(7) Uani 1 1 d . . . . .
N6 N 0.5386(3) 0.42341(19) 0.3736(2) 0.0555(8) Uani 1 1 d . . . . .
N3 N 0.6387(3) 0.3744(2) 0.1790(2) 0.0583(8) Uani 1 1 d . . . . .
N10 N 0.8026(3) 0.0385(2) 0.2409(2) 0.0643(9) Uani 1 1 d . . . . .
C18 C 0.8230(3) 0.4677(2) 0.1669(2) 0.0465(8) Uani 1 1 d . . . . .
C22 C 0.5376(3) 0.1657(2) 0.3765(2) 0.0445(8) Uani 1 1 d . . . . .
C39 C 0.6620(3) 0.1423(2) 0.3157(2) 0.0442(8) Uani 1 1 d . . . . .
C34 C 0.4208(3) 0.2850(2) 0.4299(2) 0.0457(8) Uani 1 1 d . . . . .
C1 C 0.9063(3) 0.4485(2) 0.2877(2) 0.0486(9) Uani 1 1 d . . . . .
C17 C 0.7265(3) 0.4357(2) 0.1261(2) 0.0496(9) Uani 1 1 d . . . . .
C10 C 0.8985(4) 0.3970(2) 0.3758(2) 0.0522(9) Uani 1 1 d . . . . .
C32 C 0.3208(3) 0.1385(2) 0.4794(2) 0.0476(9) Uani 1 1 d . . . . .
C35 C 0.4250(4) 0.3830(2) 0.4243(2) 0.0511(9) Uani 1 1 d . . . . .
C33 C 0.3179(3) 0.2300(2) 0.4796(2) 0.0490(9) Uani 1 1 d . . . . .
H33 H 0.242813 0.254537 0.515055 0.059 Uiso 1 1 calc R U . . .
C31 C 0.2103(4) 0.0791(2) 0.5302(2) 0.0514(9) Uani 1 1 d . . . . .
C3 C 0.9951(3) 0.5689(2) 0.1685(2) 0.0501(9) Uani 1 1 d . . . . .
N7 N 0.6335(4) 0.4385(3) 0.0052(2) 0.0778(11) Uani 1 1 d . . . . .
C2 C 0.9929(3) 0.5194(2) 0.2502(2) 0.0514(9) Uani 1 1 d . . . . .
H2 H 1.052416 0.534986 0.280725 0.062 Uiso 1 1 calc R U . . .
C23 C 0.4365(3) 0.1080(2) 0.4248(2) 0.0490(9) Uani 1 1 d . . . . .
H23 H 0.444275 0.046390 0.421558 0.059 Uiso 1 1 calc R U . . .
N12 N -0.1091(4) -0.0941(3) 0.6746(3) 0.0819(11) Uani 1 1 d . . . . .
N11 N 0.3296(4) 0.5194(2) 0.4580(3) 0.0881(13) Uani 1 1 d . . . . .
C19 C 0.9069(4) 0.5395(3) 0.1272(2) 0.0519(9) Uani 1 1 d . . . . .
H19 H 0.904827 0.569666 0.070682 0.062 Uiso 1 1 calc R U . . .
C40 C 0.6914(4) 0.0569(3) 0.2968(3) 0.0572(10) Uani 1 1 d . . . . .
H40 H 0.629117 0.009892 0.325236 0.069 Uiso 1 1 calc R U . . .
N8 N 0.9749(4) 0.3593(3) 0.5038(3) 0.0897(13) Uani 1 1 d . . . . .
C42 C 0.8605(4) 0.1921(3) 0.2215(3) 0.0556(10) Uani 1 1 d . . . . .
H42 H 0.923263 0.238800 0.193202 0.067 Uiso 1 1 calc R U . . .
C13 C 0.7869(4) 0.2893(3) 0.4877(3) 0.0601(10) Uani 1 1 d . . . . .
H13 H 0.717246 0.246506 0.512732 0.072 Uiso 1 1 calc R U . . .
C4 C 1.0823(4) 0.6469(3) 0.1302(3) 0.0572(10) Uani 1 1 d . . . . .
C30 C 0.1024(4) 0.1066(3) 0.5938(3) 0.0620(11) Uani 1 1 d . . . . .
H30 H 0.101825 0.166466 0.604477 0.074 Uiso 1 1 calc R U . . .
C27 C 0.0997(4) -0.0658(3) 0.5644(3) 0.0645(11) Uani 1 1 d . . . . .
H27 H 0.099690 -0.125667 0.553689 0.077 Uiso 1 1 calc R U . . .
C26 C 0.2045(4) -0.0100(3) 0.5171(3) 0.0573(10) Uani 1 1 d . . . . .
H26 H 0.274516 -0.032190 0.474653 0.069 Uiso 1 1 calc R U . . .
O1 O 1.2751(4) 0.3181(3) -0.0203(3) 0.1203(14) Uani 1 1 d . . . . .
C36 C 0.3218(4) 0.4318(3) 0.4663(3) 0.0677(12) Uani 1 1 d . . . . .
H36 H 0.243247 0.401370 0.502125 0.081 Uiso 1 1 calc R U . . .
C28 C -0.0061(4) -0.0375(3) 0.6273(3) 0.0649(11) Uani 1 1 d . . . . .
C16 C 0.7226(4) 0.4669(3) 0.0401(3) 0.0623(11) Uani 1 1 d . . . . .
H16 H 0.786272 0.510465 0.004524 0.075 Uiso 1 1 calc R U . . .
O7 O 0.5143(4) -0.0855(3) 0.2438(3) 0.1344(17) Uani 1 1 d . . . . .
C41 C 0.8868(4) 0.1075(3) 0.2042(3) 0.0645(11) Uani 1 1 d . . . . .
H41 H 0.968505 0.097143 0.164195 0.077 Uiso 1 1 calc R U . . .
C9 C 1.0960(4) 0.6909(3) 0.0445(3) 0.0675(12) Uani 1 1 d . . . . .
H9 H 1.042519 0.671958 0.011169 0.081 Uiso 1 1 calc R U . . .
O8 O 0.4648(4) -0.1281(3) 0.3942(2) 0.1263(15) Uani 1 1 d . . . . .
C29 C -0.0014(4) 0.0517(3) 0.6408(3) 0.0710(12) Uani 1 1 d . . . . .
H29 H -0.071459 0.073871 0.683340 0.085 Uiso 1 1 calc R U . . .
C12 C 0.8745(5) 0.3016(3) 0.5346(3) 0.0769(13) Uani 1 1 d . . . . .
H12 H 0.862413 0.267192 0.591585 0.092 Uiso 1 1 calc R U . . .
C38 C 0.5472(4) 0.5117(3) 0.3664(3) 0.0725(12) Uani 1 1 d . . . . .
H38 H 0.626167 0.542784 0.332320 0.087 Uiso 1 1 calc R U . . .
O4 O 1.1013(4) 0.3441(3) 0.0975(3) 0.1361(16) Uani 1 1 d . . . . .
O5 O 0.3111(4) -0.1485(3) 0.3240(3) 0.1430(18) Uani 1 1 d . . . . .
C14 C 0.5495(4) 0.3455(3) 0.1448(3) 0.0749(13) Uani 1 1 d . . . . .
H14 H 0.486093 0.301567 0.180033 0.090 Uiso 1 1 calc R U . . .
C11 C 0.9843(5) 0.4072(3) 0.4242(3) 0.0776(14) Uani 1 1 d . . . . .
H11 H 1.053638 0.450380 0.400035 0.093 Uiso 1 1 calc R U . . .
C37 C 0.4426(5) 0.5581(3) 0.4079(3) 0.0861(15) Uani 1 1 d . . . . .
H37 H 0.451608 0.620936 0.400443 0.103 Uiso 1 1 calc R U . . .
O3 O 1.1371(4) 0.2012(3) 0.0630(4) 0.1476(18) Uani 1 1 d . . . . .
C15 C 0.5469(5) 0.3783(4) 0.0581(3) 0.0851(15) Uani 1 1 d . . . . .
H15 H 0.480671 0.356672 0.036286 0.102 Uiso 1 1 calc R U . . .
O2 O 1.2820(5) 0.2651(4) 0.1203(4) 0.177(3) Uani 1 1 d . . . . .
N9 N 1.3634(6) 0.8534(3) 0.0101(3) 0.136(2) Uani 1 1 d . . . . .
C8 C 1.1829(5) 0.7598(3) 0.0065(3) 0.0871(16) Uani 1 1 d . . . . .
H8 H 1.188321 0.787881 -0.052200 0.105 Uiso 1 1 calc R U . . .
C44 C -0.1096(5) -0.1852(3) 0.6613(4) 0.0870(15) Uani 1 1 d . . . . .
H44A H -0.100127 -0.188660 0.598054 0.130 Uiso 1 1 calc R U . . .
H44B H -0.191928 -0.214914 0.698273 0.130 Uiso 1 1 calc R U . . .
H44C H -0.037262 -0.214218 0.678428 0.130 Uiso 1 1 calc R U . . .
C7 C 1.2649(6) 0.7904(3) 0.0523(3) 0.0968(18) Uani 1 1 d . . . . .
C5 C 1.1558(5) 0.6825(3) 0.1766(3) 0.0880(16) Uani 1 1 d . . . . .
H5 H 1.144903 0.657505 0.237083 0.106 Uiso 1 1 calc R U . . .
N13 N 0.7903(7) -0.3193(4) 0.3233(4) 0.135(2) Uani 1 1 d . . . . .
C6 C 1.2436(6) 0.7518(4) 0.1402(3) 0.109(2) Uani 1 1 d . . . . .
H6 H 1.290982 0.773901 0.175908 0.131 Uiso 1 1 calc R U . . .
O6 O 0.4803(7) -0.2307(3) 0.3012(4) 0.205(3) Uani 1 1 d . . . . .
C45 C 0.8032(7) -0.2644(5) 0.2669(5) 0.110(2) Uani 1 1 d . . . . .
C43 C -0.2200(5) -0.0645(4) 0.7381(4) 0.114(2) Uani 1 1 d . . . . .
H43A H -0.192177 -0.041604 0.785263 0.170 Uiso 1 1 calc R U . . .
H43B H -0.282980 -0.114289 0.764782 0.170 Uiso 1 1 calc R U . . .
H43C H -0.260607 -0.017431 0.707578 0.170 Uiso 1 1 calc R U . . .
C46 C 0.8259(8) -0.1898(4) 0.1919(4) 0.145(3) Uani 1 1 d . . . . .
H46A H 0.793218 -0.207338 0.144317 0.218 Uiso 1 1 calc R U . . .
H46B H 0.919243 -0.174801 0.168159 0.218 Uiso 1 1 calc R U . . .
H46C H 0.780127 -0.137991 0.213764 0.218 Uiso 1 1 calc R U . . .
C21 C 1.4564(9) 0.8759(6) 0.0553(5) 0.199(5) Uani 1 1 d . . . . .
H21A H 1.425516 0.925634 0.088017 0.299 Uiso 1 1 calc R U . . .
H21B H 1.540559 0.892652 0.011012 0.299 Uiso 1 1 calc R U . . .
H21C H 1.466120 0.824533 0.097428 0.299 Uiso 1 1 calc R U . . .
C20 C 1.3877(9) 0.8917(5) -0.0836(4) 0.181(4) Uani 1 1 d . . . . .
H20A H 1.370232 0.846366 -0.117774 0.271 Uiso 1 1 calc R U . . .
H20B H 1.478610 0.913166 -0.108042 0.271 Uiso 1 1 calc R U . . .
H20C H 1.330564 0.941173 -0.087990 0.271 Uiso 1 1 calc R U . . .

loop_
_atom_site_aniso_label
_atom_site_aniso_U_11
_atom_site_aniso_U_22
_atom_site_aniso_U_33
_atom_site_aniso_U_23
_atom_site_aniso_U_13
_atom_site_aniso_U_12
Cu1 0.0490(3) 0.0407(3) 0.0606(3) -0.0085(2) -0.0170(2) 0.0011(2)
Cl2 0.0827(8) 0.0573(7) 0.0691(7) -0.0101(5) -0.0183(6) -0.0051(6)
Cl1 0.0714(8) 0.0986(11) 0.0975(9) 0.0205(8) -0.0281(7) -0.0285(7)
N5 0.0480(17) 0.0382(17) 0.0524(17) -0.0105(13) -0.0179(14) 0.0043(13)
N1 0.0447(16) 0.0439(17) 0.0511(17) -0.0102(14) -0.0174(14) 0.0049(13)
N4 0.0443(17) 0.0430(18) 0.0567(18) -0.0050(14) -0.0164(15) -0.0029(14)
N2 0.0544(18) 0.0391(17) 0.0579(19) -0.0056(15) -0.0152(15) -0.0005(14)
N6 0.0571(19) 0.0347(18) 0.070(2) -0.0046(15) -0.0129(16) -0.0034(14)
N3 0.0550(19) 0.055(2) 0.064(2) 0.0026(16) -0.0206(16) -0.0121(16)
N10 0.057(2) 0.060(2) 0.078(2) -0.0230(19) -0.0177(18) 0.0112(18)
C18 0.0415(19) 0.047(2) 0.053(2) -0.0114(17) -0.0153(17) 0.0042(16)
C22 0.049(2) 0.037(2) 0.050(2) -0.0072(16) -0.0179(17) 0.0035(16)
C39 0.047(2) 0.041(2) 0.049(2) -0.0113(16) -0.0201(17) 0.0040(16)
C34 0.047(2) 0.043(2) 0.051(2) -0.0102(17) -0.0182(17) 0.0051(17)
C1 0.044(2) 0.042(2) 0.059(2) -0.0009(17) -0.0180(18) -0.0019(16)
C17 0.048(2) 0.045(2) 0.058(2) -0.0070(18) -0.0199(18) -0.0035(17)
C10 0.053(2) 0.046(2) 0.059(2) -0.0027(18) -0.0205(19) -0.0008(18)
C32 0.051(2) 0.043(2) 0.050(2) -0.0042(17) -0.0187(17) 0.0005(17)
C35 0.058(2) 0.035(2) 0.061(2) -0.0107(17) -0.0146(19) 0.0046(17)
C33 0.045(2) 0.045(2) 0.057(2) -0.0110(18) -0.0126(17) -0.0011(17)
C31 0.055(2) 0.040(2) 0.059(2) -0.0013(17) -0.0170(19) -0.0012(17)
C3 0.049(2) 0.044(2) 0.056(2) -0.0035(18) -0.0148(18) -0.0009(17)
N7 0.080(3) 0.087(3) 0.076(2) -0.004(2) -0.040(2) -0.018(2)
C2 0.048(2) 0.049(2) 0.061(2) -0.0056(19) -0.0235(18) -0.0017(17)
C23 0.054(2) 0.037(2) 0.058(2) -0.0073(17) -0.0190(18) 0.0047(17)
N12 0.063(2) 0.069(3) 0.100(3) 0.021(2) -0.017(2) -0.012(2)
N11 0.091(3) 0.041(2) 0.107(3) -0.010(2) 0.011(2) 0.009(2)
C19 0.054(2) 0.053(2) 0.052(2) -0.0020(18) -0.0216(18) -0.0026(18)
C40 0.055(2) 0.046(2) 0.072(3) -0.015(2) -0.017(2) 0.0060(18)
N8 0.098(3) 0.095(3) 0.083(3) 0.021(2) -0.052(2) -0.029(3)
C42 0.050(2) 0.057(3) 0.060(2) -0.004(2) -0.0185(19) -0.0028(19)
C13 0.066(3) 0.046(2) 0.064(3) -0.002(2) -0.015(2) -0.0015(19)
C4 0.059(2) 0.055(2) 0.059(2) 0.000(2) -0.023(2) -0.0090(19)
C30 0.061(3) 0.047(2) 0.073(3) -0.003(2) -0.014(2) 0.001(2)
C27 0.067(3) 0.050(3) 0.074(3) 0.004(2) -0.021(2) -0.010(2)
C26 0.061(2) 0.046(2) 0.062(2) -0.0023(19) -0.015(2) -0.0054(19)
O1 0.124(3) 0.111(3) 0.096(3) 0.022(2) -0.002(2) -0.004(3)
C36 0.068(3) 0.042(2) 0.080(3) -0.010(2) 0.000(2) 0.006(2)
C28 0.053(2) 0.061(3) 0.072(3) 0.019(2) -0.018(2) -0.008(2)
C16 0.063(3) 0.063(3) 0.065(3) -0.007(2) -0.027(2) -0.006(2)
O7 0.151(4) 0.147(4) 0.092(3) 0.028(3) -0.034(2) -0.073(3)
C41 0.049(2) 0.073(3) 0.070(3) -0.020(2) -0.011(2) 0.013(2)
C9 0.081(3) 0.056(3) 0.072(3) 0.004(2) -0.039(2) -0.019(2)
O8 0.140(3) 0.170(4) 0.079(2) -0.020(3) -0.045(2) -0.031(3)
C29 0.058(3) 0.068(3) 0.075(3) 0.005(2) -0.006(2) 0.004(2)
C12 0.096(4) 0.068(3) 0.065(3) 0.014(2) -0.031(3) -0.009(3)
C38 0.076(3) 0.047(3) 0.086(3) -0.010(2) -0.011(2) -0.005(2)
O4 0.109(3) 0.104(3) 0.171(4) -0.027(3) 0.002(3) 0.005(3)
O5 0.093(3) 0.174(5) 0.159(4) 0.035(3) -0.058(3) -0.033(3)
C14 0.064(3) 0.076(3) 0.085(3) 0.000(3) -0.028(2) -0.024(2)
C11 0.080(3) 0.079(3) 0.077(3) 0.021(2) -0.042(3) -0.030(3)
C37 0.101(4) 0.030(2) 0.112(4) -0.011(2) -0.005(3) 0.007(2)
O3 0.112(3) 0.101(3) 0.219(5) -0.012(3) -0.035(3) -0.042(3)
C15 0.074(3) 0.101(4) 0.087(3) 0.002(3) -0.041(3) -0.025(3)
O2 0.133(4) 0.232(6) 0.167(4) 0.086(4) -0.097(4) -0.063(4)
N9 0.188(5) 0.116(4) 0.117(4) 0.043(3) -0.091(4) -0.099(4)
C8 0.114(4) 0.079(3) 0.073(3) 0.018(3) -0.048(3) -0.037(3)
C44 0.076(3) 0.074(4) 0.106(4) 0.023(3) -0.034(3) -0.022(3)
C7 0.132(5) 0.077(4) 0.086(3) 0.019(3) -0.054(3) -0.050(3)
C5 0.111(4) 0.090(4) 0.064(3) 0.013(3) -0.037(3) -0.045(3)
N13 0.182(6) 0.090(4) 0.109(4) -0.013(3) -0.006(4) 0.020(4)
C6 0.151(5) 0.106(4) 0.079(3) 0.022(3) -0.063(3) -0.072(4)
O6 0.273(7) 0.074(3) 0.226(6) -0.042(4) 0.003(5) 0.024(4)
C45 0.143(6) 0.076(4) 0.105(5) -0.038(4) -0.013(4) 0.019(4)
C43 0.065(3) 0.097(4) 0.139(5) 0.034(4) 0.010(3) 0.003(3)
C46 0.193(8) 0.086(5) 0.123(5) -0.011(4) 0.004(5) 0.024(5)
C21 0.267(10) 0.175(8) 0.178(7) 0.074(6) -0.145(8) -0.155(8)
C20 0.264(10) 0.171(7) 0.104(5) 0.065(5) -0.086(6) -0.149(7)

loop_
_atom_type_symbol
_atom_type_description
_atom_type_scat_dispersion_real
_atom_type_scat_dispersion_imag
_atom_type_scat_source
C C 0.0033 0.0016 'International Tables Vol C Tables 4.2.6.8 and 6.1.1.4'
H H 0.0000 0.0000 'International Tables Vol C Tables 4.2.6.8 and 6.1.1.4'
Cl Cl 0.1484 0.1585 'International Tables Vol C Tables 4.2.6.8 and 6.1.1.4'
Cu Cu 0.3201 1.2651 'International Tables Vol C Tables 4.2.6.8 and 6.1.1.4'
N N 0.0061 0.0033 'International Tables Vol C Tables 4.2.6.8 and 6.1.1.4'
O O 0.0106 0.0060 'International Tables Vol C Tables 4.2.6.8 and 6.1.1.4'

loop_
_geom_angle_atom_site_label_1
_geom_angle_atom_site_label_2
_geom_angle_atom_site_label_3
_geom_angle
_geom_angle_site_symmetry_1
_geom_angle_site_symmetry_3
_geom_angle_publ_flag
N5 Cu1 N1 176.56(11) . . ?
N5 Cu1 N4 77.95(11) . . ?
N5 Cu1 N2 103.53(11) . . ?
N5 Cu1 N6 78.28(12) . . ?
N5 Cu1 N3 103.91(11) . . ?
N1 Cu1 N4 105.49(11) . . ?
N1 Cu1 N2 76.50(11) . . ?
N1 Cu1 N6 98.28(11) . . ?
N1 Cu1 N3 76.20(11) . . ?
N4 Cu1 N2 91.83(11) . . ?
N4 Cu1 N3 92.52(12) . . ?
N6 Cu1 N4 156.17(12) . . ?
N6 Cu1 N2 95.41(12) . . ?
N6 Cu1 N3 91.44(12) . . ?
N3 Cu1 N2 152.53(11) . . ?
O7 Cl2 O5 110.7(3) . . ?
O8 Cl2 O7 109.5(3) . . ?
O8 Cl2 O5 108.8(3) . . ?
O6 Cl2 O7 111.2(3) . . ?
O6 Cl2 O8 112.1(4) . . ?
O6 Cl2 O5 104.4(4) . . ?
O1 Cl1 O4 106.9(3) . . ?
O3 Cl1 O1 111.6(3) . . ?
O3 Cl1 O4 108.2(3) . . ?
O3 Cl1 O2 109.8(3) . . ?
O2 Cl1 O1 108.7(3) . . ?
O2 Cl1 O4 111.6(4) . . ?
C22 N5 Cu1 120.8(2) . . ?
C34 N5 Cu1 120.7(2) . . ?
C34 N5 C22 118.5(3) . . ?
C18 N1 Cu1 120.8(2) . . ?
C18 N1 C1 118.0(3) . . ?
C1 N1 Cu1 120.5(2) . . ?
C39 N4 Cu1 113.6(2) . . ?
C39 N4 C42 117.4(3) . . ?
C42 N4 Cu1 128.9(3) . . ?
C10 N2 Cu1 111.5(2) . . ?
C13 N2 Cu1 131.2(3) . . ?
C13 N2 C10 117.3(3) . . ?
C35 N6 Cu1 113.5(2) . . ?
C38 N6 Cu1 129.5(3) . . ?
C38 N6 C35 117.0(3) . . ?
C17 N3 Cu1 111.8(2) . . ?
C14 N3 Cu1 131.3(3) . . ?
C14 N3 C17 116.9(3) . . ?
C40 N10 C41 115.7(3) . . ?
N1 C18 C17 115.0(3) . . ?
N1 C18 C19 122.2(3) . . ?
C19 C18 C17 122.8(3) . . ?
N5 C22 C39 112.3(3) . . ?
N5 C22 C23 121.4(3) . . ?
C23 C22 C39 126.3(3) . . ?
N4 C39 C22 115.3(3) . . ?
N4 C39 C40 120.6(3) . . ?
C40 C39 C22 124.1(3) . . ?
N5 C34 C35 112.8(3) . . ?
N5 C34 C33 122.1(3) . . ?
C33 C34 C35 125.1(3) . . ?
N1 C1 C10 115.5(3) . . ?
N1 C1 C2 121.9(3) . . ?
C2 C1 C10 122.6(3) . . ?
N3 C17 C18 115.5(3) . . ?
N3 C17 C16 120.8(3) . . ?
C16 C17 C18 123.7(3) . . ?
N2 C10 C1 115.4(3) . . ?
N2 C10 C11 120.1(3) . . ?
C11 C10 C1 124.6(4) . . ?
C33 C32 C31 122.0(3) . . ?
C33 C32 C23 115.3(3) . . ?
C23 C32 C31 122.6(3) . . ?
N6 C35 C34 114.7(3) . . ?
N6 C35 C36 120.9(3) . . ?
C36 C35 C34 124.4(3) . . ?
C34 C33 C32 121.4(3) . . ?
C34 C33 H33 119.3 . . ?
C32 C33 H33 119.3 . . ?
C30 C31 C32 123.0(3) . . ?
C26 C31 C32 121.5(3) . . ?
C26 C31 C30 115.5(3) . . ?
C2 C3 C19 115.3(3) . . ?
C2 C3 C4 121.9(3) . . ?
C19 C3 C4 122.8(3) . . ?
C15 N7 C16 115.9(4) . . ?
C1 C2 C3 121.4(3) . . ?
C1 C2 H2 119.3 . . ?
C3 C2 H2 119.3 . . ?
C22 C23 C32 121.2(3) . . ?
C22 C23 H23 119.4 . . ?
C32 C23 H23 119.4 . . ?
C28 N12 C44 120.6(4) . . ?
C28 N12 C43 121.6(4) . . ?
C44 N12 C43 117.8(4) . . ?
C36 N11 C37 116.1(4) . . ?
C18 C19 C3 121.2(3) . . ?
C18 C19 H19 119.4 . . ?
C3 C19 H19 119.4 . . ?
N10 C40 C39 122.6(4) . . ?
N10 C40 H40 118.7 . . ?
C39 C40 H40 118.7 . . ?
C12 N8 C11 115.4(4) . . ?
N4 C42 H42 119.6 . . ?
N4 C42 C41 120.8(4) . . ?
C41 C42 H42 119.6 . . ?
N2 C13 H13 119.5 . . ?
N2 C13 C12 121.0(4) . . ?
C12 C13 H13 119.5 . . ?
C9 C4 C3 122.4(3) . . ?
C5 C4 C3 122.4(4) . . ?
C5 C4 C9 115.2(4) . . ?
C31 C30 H30 118.4 . . ?
C29 C30 C31 123.2(4) . . ?
C29 C30 H30 118.4 . . ?
C26 C27 H27 118.9 . . ?
C26 C27 C28 122.1(4) . . ?
C28 C27 H27 118.9 . . ?
C31 C26 H26 119.2 . . ?
C27 C26 C31 121.6(4) . . ?
C27 C26 H26 119.2 . . ?
C35 C36 H36 119.0 . . ?
N11 C36 C35 122.1(4) . . ?
N11 C36 H36 119.0 . . ?
N12 C28 C27 121.4(4) . . ?
N12 C28 C29 121.7(4) . . ?
C27 C28 C29 116.8(4) . . ?
C17 C16 H16 118.6 . . ?
N7 C16 C17 122.8(4) . . ?
N7 C16 H16 118.6 . . ?
N10 C41 C42 123.0(4) . . ?
N10 C41 H41 118.5 . . ?
C42 C41 H41 118.5 . . ?
C4 C9 H9 118.7 . . ?
C8 C9 C4 122.6(4) . . ?
C8 C9 H9 118.7 . . ?
C30 C29 C28 120.8(4) . . ?
C30 C29 H29 119.6 . . ?
C28 C29 H29 119.6 . . ?
N8 C12 C13 123.0(4) . . ?
N8 C12 H12 118.5 . . ?
C13 C12 H12 118.5 . . ?
N6 C38 H38 119.7 . . ?
N6 C38 C37 120.6(4) . . ?
C37 C38 H38 119.7 . . ?
N3 C14 H14 119.3 . . ?
N3 C14 C15 121.3(4) . . ?
C15 C14 H14 119.3 . . ?
C10 C11 H11 118.4 . . ?
N8 C11 C10 123.1(4) . . ?
N8 C11 H11 118.4 . . ?
N11 C37 C38 123.3(4) . . ?
N11 C37 H37 118.4 . . ?
C38 C37 H37 118.4 . . ?
N7 C15 C14 122.2(4) . . ?
N7 C15 H15 118.9 . . ?
C14 C15 H15 118.9 . . ?
C7 N9 C21 120.1(5) . . ?
C7 N9 C20 122.2(4) . . ?
C21 N9 C20 117.3(5) . . ?
C9 C8 H8 119.3 . . ?
C9 C8 C7 121.3(4) . . ?
C7 C8 H8 119.3 . . ?
N12 C44 H44A 109.5 . . ?
N12 C44 H44B 109.5 . . ?
N12 C44 H44C 109.5 . . ?
H44A C44 H44B 109.5 . . ?
H44A C44 H44C 109.5 . . ?
H44B C44 H44C 109.5 . . ?
N9 C7 C8 121.3(4) . . ?
N9 C7 C6 122.6(4) . . ?
C6 C7 C8 116.1(4) . . ?
C4 C5 H5 118.3 . . ?
C6 C5 C4 123.4(4) . . ?
C6 C5 H5 118.3 . . ?
C7 C6 H6 119.5 . . ?
C5 C6 C7 121.0(4) . . ?
C5 C6 H6 119.5 . . ?
N13 C45 C46 177.5(9) . . ?
N12 C43 H43A 109.5 . . ?
N12 C43 H43B 109.5 . . ?
N12 C43 H43C 109.5 . . ?
H43A C43 H43B 109.5 . . ?
H43A C43 H43C 109.5 . . ?
H43B C43 H43C 109.5 . . ?
C45 C46 H46A 109.5 . . ?
C45 C46 H46B 109.5 . . ?
C45 C46 H46C 109.5 . . ?
H46A C46 H46B 109.5 . . ?
H46A C46 H46C 109.5 . . ?
H46B C46 H46C 109.5 . . ?
N9 C21 H21A 109.5 . . ?
N9 C21 H21B 109.5 . . ?
N9 C21 H21C 109.5 . . ?
H21A C21 H21B 109.5 . . ?
H21A C21 H21C 109.5 . . ?
H21B C21 H21C 109.5 . . ?
N9 C20 H20A 109.5 . . ?
N9 C20 H20B 109.5 . . ?
N9 C20 H20C 109.5 . . ?
H20A C20 H20B 109.5 . . ?
H20A C20 H20C 109.5 . . ?
H20B C20 H20C 109.5 . . ?

loop_
_geom_bond_atom_site_label_1
_geom_bond_atom_site_label_2
_geom_bond_distance
_geom_bond_site_symmetry_2
_geom_bond_publ_flag
Cu1 N5 1.944(3) . ?
Cu1 N1 1.991(3) . ?
Cu1 N4 2.128(3) . ?
Cu1 N2 2.260(3) . ?
Cu1 N6 2.123(3) . ?
Cu1 N3 2.257(3) . ?
Cl2 O7 1.401(4) . ?
Cl2 O8 1.383(4) . ?
Cl2 O5 1.417(4) . ?
Cl2 O6 1.341(5) . ?
Cl1 O1 1.399(4) . ?
Cl1 O4 1.469(4) . ?
Cl1 O3 1.396(4) . ?
Cl1 O2 1.397(4) . ?
N5 C22 1.355(4) . ?
N5 C34 1.349(4) . ?
N1 C18 1.343(4) . ?
N1 C1 1.348(4) . ?
N4 C39 1.332(4) . ?
N4 C42 1.338(5) . ?
N2 C10 1.352(4) . ?
N2 C13 1.328(5) . ?
N6 C35 1.347(5) . ?
N6 C38 1.337(5) . ?
N3 C17 1.339(4) . ?
N3 C14 1.328(5) . ?
N10 C40 1.322(5) . ?
N10 C41 1.339(5) . ?
C18 C17 1.480(5) . ?
C18 C19 1.376(5) . ?
C22 C39 1.481(5) . ?
C22 C23 1.371(5) . ?
C39 C40 1.392(5) . ?
C34 C35 1.484(5) . ?
C34 C33 1.365(5) . ?
C1 C10 1.478(5) . ?
C1 C2 1.376(5) . ?
C17 C16 1.385(5) . ?
C10 C11 1.374(5) . ?
C32 C33 1.396(5) . ?
C32 C31 1.459(5) . ?
C32 C23 1.413(5) . ?
C35 C36 1.392(5) . ?
C33 H33 0.9500 . ?
C31 C30 1.406(5) . ?
C31 C26 1.405(5) . ?
C3 C2 1.392(5) . ?
C3 C19 1.398(5) . ?
C3 C4 1.463(5) . ?
N7 C16 1.331(5) . ?
N7 C15 1.323(6) . ?
C2 H2 0.9500 . ?
C23 H23 0.9500 . ?
N12 C28 1.370(5) . ?
N12 C44 1.432(6) . ?
N12 C43 1.438(6) . ?
N11 C36 1.323(5) . ?
N11 C37 1.331(6) . ?
C19 H19 0.9500 . ?
C40 H40 0.9500 . ?
N8 C12 1.325(6) . ?
N8 C11 1.338(5) . ?
C42 H42 0.9500 . ?
C42 C41 1.368(6) . ?
C13 H13 0.9500 . ?
C13 C12 1.378(6) . ?
C4 C9 1.389(5) . ?
C4 C5 1.374(6) . ?
C30 H30 0.9500 . ?
C30 C29 1.360(5) . ?
C27 H27 0.9500 . ?
C27 C26 1.376(5) . ?
C27 C28 1.391(6) . ?
C26 H26 0.9500 . ?
C36 H36 0.9500 . ?
C28 C29 1.408(6) . ?
C16 H16 0.9500 . ?
C41 H41 0.9500 . ?
C9 H9 0.9500 . ?
C9 C8 1.358(6) . ?
C29 H29 0.9500 . ?
C12 H12 0.9500 . ?
C38 H38 0.9500 . ?
C38 C37 1.377(6) . ?
C14 H14 0.9500 . ?
C14 C15 1.396(6) . ?
C11 H11 0.9500 . ?
C37 H37 0.9500 . ?
C15 H15 0.9500 . ?
N9 C7 1.381(6) . ?
N9 C21 1.447(7) . ?
N9 C20 1.460(7) . ?
C8 H8 0.9500 . ?
C8 C7 1.401(6) . ?
C44 H44A 0.9800 . ?
C44 H44B 0.9800 . ?
C44 H44C 0.9800 . ?
C7 C6 1.383(6) . ?
C5 H5 0.9500 . ?
C5 C6 1.364(6) . ?
N13 C45 1.110(7) . ?
C6 H6 0.9500 . ?
C45 C46 1.490(9) . ?
C43 H43A 0.9800 . ?
C43 H43B 0.9800 . ?
C43 H43C 0.9800 . ?
C46 H46A 0.9800 . ?
C46 H46B 0.9800 . ?
C46 H46C 0.9800 . ?
C21 H21A 0.9800 . ?
C21 H21B 0.9800 . ?
C21 H21C 0.9800 . ?
C20 H20A 0.9800 . ?
C20 H20B 0.9800 . ?
C20 H20C 0.9800 . ?

loop_
_geom_torsion_atom_site_label_1
_geom_torsion_atom_site_label_2
_geom_torsion_atom_site_label_3
_geom_torsion_atom_site_label_4
_geom_torsion
_geom_torsion_site_symmetry_1
_geom_torsion_site_symmetry_2
_geom_torsion_site_symmetry_3
_geom_torsion_site_symmetry_4
_geom_torsion_publ_flag
Cu1 N5 C22 C39 -2.5(4) . . . . ?
Cu1 N5 C22 C23 178.5(3) . . . . ?
Cu1 N5 C34 C35 2.3(4) . . . . ?
Cu1 N5 C34 C33 -178.1(3) . . . . ?
Cu1 N1 C18 C17 -9.7(4) . . . . ?
Cu1 N1 C18 C19 168.5(3) . . . . ?
Cu1 N1 C1 C10 9.1(4) . . . . ?
Cu1 N1 C1 C2 -169.1(3) . . . . ?
Cu1 N4 C39 C22 -2.2(4) . . . . ?
Cu1 N4 C39 C40 177.4(3) . . . . ?
Cu1 N4 C42 C41 -176.8(3) . . . . ?
Cu1 N2 C10 C1 0.6(4) . . . . ?
Cu1 N2 C10 C11 -179.3(3) . . . . ?
Cu1 N2 C13 C12 179.6(3) . . . . ?
Cu1 N6 C35 C34 2.0(4) . . . . ?
Cu1 N6 C35 C36 -177.4(3) . . . . ?
Cu1 N6 C38 C37 176.2(3) . . . . ?
Cu1 N3 C17 C18 -3.5(4) . . . . ?
Cu1 N3 C17 C16 177.9(3) . . . . ?
Cu1 N3 C14 C15 -177.8(3) . . . . ?
N5 C22 C39 N4 3.0(4) . . . . ?
N5 C22 C39 C40 -176.5(3) . . . . ?
N5 C22 C23 C32 0.2(5) . . . . ?
N5 C34 C35 N6 -2.7(5) . . . . ?
N5 C34 C35 C36 176.6(4) . . . . ?
N5 C34 C33 C32 -1.1(5) . . . . ?
N1 C18 C17 N3 8.3(5) . . . . ?
N1 C18 C17 C16 -173.2(3) . . . . ?
N1 C18 C19 C3 0.8(5) . . . . ?
N1 C1 C10 N2 -5.9(5) . . . . ?
N1 C1 C10 C11 174.0(4) . . . . ?
N1 C1 C2 C3 0.5(6) . . . . ?
N4 C39 C40 N10 -0.7(6) . . . . ?
N4 C42 C41 N10 0.6(6) . . . . ?
N2 C10 C11 N8 0.1(7) . . . . ?
N2 C13 C12 N8 -0.7(7) . . . . ?
N6 C35 C36 N11 0.6(7) . . . . ?
N6 C38 C37 N11 1.2(8) . . . . ?
N3 C17 C16 N7 -0.2(6) . . . . ?
N3 C14 C15 N7 1.0(8) . . . . ?
C18 N1 C1 C10 179.9(3) . . . . ?
C18 N1 C1 C2 1.6(5) . . . . ?
C18 C17 C16 N7 -178.7(4) . . . . ?
C22 N5 C34 C35 -178.0(3) . . . . ?
C22 N5 C34 C33 1.6(5) . . . . ?
C22 C39 C40 N10 178.8(3) . . . . ?
C39 N4 C42 C41 -0.4(5) . . . . ?
C39 C22 C23 C32 -178.6(3) . . . . ?
C34 N5 C22 C39 177.8(3) . . . . ?
C34 N5 C22 C23 -1.2(5) . . . . ?
C34 C35 C36 N11 -178.8(4) . . . . ?
C1 N1 C18 C17 179.6(3) . . . . ?
C1 N1 C18 C19 -2.3(5) . . . . ?
C1 C10 C11 N8 -179.7(4) . . . . ?
C17 N3 C14 C15 -0.7(7) . . . . ?
C17 C18 C19 C3 178.8(3) . . . . ?
C10 N2 C13 C12 -0.6(6) . . . . ?
C10 C1 C2 C3 -177.6(3) . . . . ?
C32 C31 C30 C29 179.5(4) . . . . ?
C32 C31 C26 C27 -179.4(4) . . . . ?
C35 N6 C38 C37 -1.4(6) . . . . ?
C35 C34 C33 C32 178.4(3) . . . . ?
C33 C34 C35 N6 177.7(3) . . . . ?
C33 C34 C35 C36 -2.9(6) . . . . ?
C33 C32 C31 C30 -10.7(6) . . . . ?
C33 C32 C31 C26 168.2(4) . . . . ?
C33 C32 C23 C22 0.3(5) . . . . ?
C31 C32 C33 C34 -178.2(3) . . . . ?
C31 C32 C23 C22 178.6(3) . . . . ?
C31 C30 C29 C28 -0.4(7) . . . . ?
C3 C4 C9 C8 -175.7(4) . . . . ?
C3 C4 C5 C6 175.8(5) . . . . ?
C2 C1 C10 N2 172.4(3) . . . . ?
C2 C1 C10 C11 -7.8(6) . . . . ?
C2 C3 C19 C18 1.3(5) . . . . ?
C2 C3 C4 C9 172.6(4) . . . . ?
C2 C3 C4 C5 -7.9(6) . . . . ?
C23 C22 C39 N4 -178.1(3) . . . . ?
C23 C22 C39 C40 2.4(6) . . . . ?
C23 C32 C33 C34 0.1(5) . . . . ?
C23 C32 C31 C30 171.1(4) . . . . ?
C23 C32 C31 C26 -10.0(5) . . . . ?
N12 C28 C29 C30 179.4(4) . . . . ?
C19 C18 C17 N3 -169.8(3) . . . . ?
C19 C18 C17 C16 8.7(6) . . . . ?
C19 C3 C2 C1 -1.9(5) . . . . ?
C19 C3 C4 C9 -8.6(6) . . . . ?
C19 C3 C4 C5 170.9(4) . . . . ?
C40 N10 C41 C42 -0.8(6) . . . . ?
C42 N4 C39 C22 -179.1(3) . . . . ?
C42 N4 C39 C40 0.5(5) . . . . ?
C13 N2 C10 C1 -179.2(3) . . . . ?
C13 N2 C10 C11 0.9(5) . . . . ?
C4 C3 C2 C1 177.0(3) . . . . ?
C4 C3 C19 C18 -177.6(3) . . . . ?
C4 C9 C8 C7 0.3(8) . . . . ?
C4 C5 C6 C7 -0.7(10) . . . . ?
C30 C31 C26 C27 -0.4(6) . . . . ?
C27 C28 C29 C30 0.2(6) . . . . ?
C26 C31 C30 C29 0.5(6) . . . . ?
C26 C27 C28 N12 -179.3(4) . . . . ?
C26 C27 C28 C29 -0.1(6) . . . . ?
C36 N11 C37 C38 -0.1(8) . . . . ?
C28 C27 C26 C31 0.2(6) . . . . ?
C16 N7 C15 C14 -0.9(7) . . . . ?
C41 N10 C40 C39 0.9(6) . . . . ?
C9 C4 C5 C6 -4.7(8) . . . . ?
C9 C8 C7 N9 172.3(6) . . . . ?
C9 C8 C7 C6 -5.7(9) . . . . ?
C12 N8 C11 C10 -1.4(8) . . . . ?
C38 N6 C35 C34 179.9(3) . . . . ?
C38 N6 C35 C36 0.5(6) . . . . ?
C14 N3 C17 C18 178.9(4) . . . . ?
C14 N3 C17 C16 0.3(6) . . . . ?
C11 N8 C12 C13 1.7(7) . . . . ?
C37 N11 C36 C35 -0.8(7) . . . . ?
C15 N7 C16 C17 0.5(7) . . . . ?
N9 C7 C6 C5 -172.2(6) . . . . ?
C8 C7 C6 C5 5.8(10) . . . . ?
C44 N12 C28 C27 0.9(6) . . . . ?
C44 N12 C28 C29 -178.2(4) . . . . ?
C5 C4 C9 C8 4.8(7) . . . . ?
C43 N12 C28 C27 -178.5(4) . . . . ?
C43 N12 C28 C29 2.4(7) . . . . ?
C21 N9 C7 C8 -172.4(7) . . . . ?
C21 N9 C7 C6 5.5(11) . . . . ?
C20 N9 C7 C8 0.1(11) . . . . ?
C20 N9 C7 C6 178.0(7) . . . . ?

loop_
_smtbx_masks_void_nr
_smtbx_masks_void_average_x
_smtbx_masks_void_average_y
_smtbx_masks_void_average_z
_smtbx_masks_void_volume
_smtbx_masks_void_count_electrons
_smtbx_masks_void_content
1 0.000 0.000 0.000 117.4 17.1 '2 H2O'
2 0.371 0.517 0.215 83.9 24.0 '1 Acetonitrile'
3 0.629 0.483 0.785 83.9 24.4 '1 Acetonitrile'
